data_7250107
loop_
_publ_author_name
'Yang, Feng'
'Jiang, Shuaijie'
'Xu, Yuangang'
'Wang, Quan'
'He, Zhiwei'
'Lu, Ming'

_publ_section_title
;
 Constructing an energetic hydroxytetrazole with high thermal stability by
 linking aminotriazole to 1-hydroxytetrazole
;
_journal_issue 16
_journal_name_full CrystEngComm
_journal_page_first 2570
_journal_page_last 2576
_journal_paper_doi 10.1039/D5CE00030K
_journal_volume 27
_journal_year 2025
_chemical_formula_moiety ' C3 H3 N8 O, H2 O, H4 N'
_chemical_formula_sum 'C3 H9 N9 O2'
_chemical_formula_weight 203.19
_space_group_crystal_system monoclinic
_space_group_IT_number 14
_space_group_name_Hall '-P 2ybc'
_space_group_name_H-M_alt 'P 1 21/c 1'
_atom_sites_solution_hydrogens mixed
_audit_creation_method SHELXL-2018/3
_audit_update_record
;
2023-05-26 deposited with the CCDC.	2025-03-13 downloaded from the CCDC.
;
_cell_angle_alpha 90
_cell_angle_beta 101.078(4)
_cell_angle_gamma 90
_cell_formula_units_Z 4
_cell_length_a 9.2271(12)
_cell_length_b 14.2917(17)
_cell_length_c 6.4999(8)
_cell_measurement_reflns_used 3973
_cell_measurement_temperature 296(2)
_cell_measurement_theta_max 27.43
_cell_measurement_theta_min 2.66
_cell_volume 841.18(18)
_computing_cell_refinement 'Bruker SAINT'
_computing_data_collection 'Bruker APEX3'
_computing_data_reduction 'Bruker SAINT'
_computing_molecular_graphics 'Bruker SHELXTL'
_computing_publication_material 'Bruker SHELXTL'
_computing_structure_refinement 'SHELXL-2018/3 (Sheldrick, 2018)'
_computing_structure_solution 'SHELXT 2014/5 (Sheldrick, 2014)'
_diffrn_ambient_temperature 296(2)
_diffrn_detector_area_resol_mean 10.42
_diffrn_measured_fraction_theta_full 0.997
_diffrn_measured_fraction_theta_max 0.996
_diffrn_measurement_device_type 'Bruker D8 QUEST PHOTON 100'
_diffrn_measurement_method '\f and \w scans'
_diffrn_radiation_type MoK\a
_diffrn_radiation_wavelength 0.71073
_diffrn_reflns_av_R_equivalents 0.0331
_diffrn_reflns_av_unetI/netI 0.0329
_diffrn_reflns_Laue_measured_fraction_full 0.997
_diffrn_reflns_Laue_measured_fraction_max 0.996
_diffrn_reflns_limit_h_max 9
_diffrn_reflns_limit_h_min -11
_diffrn_reflns_limit_k_max 16
_diffrn_reflns_limit_k_min -18
_diffrn_reflns_limit_l_max 8
_diffrn_reflns_limit_l_min -8
_diffrn_reflns_number 8363
_diffrn_reflns_point_group_measured_fraction_full 0.997
_diffrn_reflns_point_group_measured_fraction_max 0.996
_diffrn_reflns_theta_full 25.242
_diffrn_reflns_theta_max 27.559
_diffrn_reflns_theta_min 2.663
_diffrn_source.source 'Ius 2.0'
_diffrn_source.type microfocus

_exptl_absorpt_coefficient_mu 0.134
_exptl_absorpt_correction_T_max 0.7456
_exptl_absorpt_correction_T_min 0.6704
_exptl_absorpt_correction_type multi-scan
_exptl_absorpt_process_details sadabs
_exptl_crystal_colour red
_exptl_crystal_density_diffrn 1.604
_exptl_crystal_description plate
_exptl_crystal_F_000 424
_exptl_crystal_size_max 0.220
_exptl_crystal_size_mid 0.100
_exptl_crystal_size_min 0.020
_refine_diff_density_max 0.401
_refine_diff_density_min -0.281
_refine_diff_density_rms 0.064
_refine_ls_extinction_method none
_refine_ls_goodness_of_fit_ref 1.056
_refine_ls_hydrogen_treatment mixed
_refine_ls_matrix_type full
_refine_ls_number_parameters 155
_refine_ls_number_reflns 1940
_refine_ls_number_restraints 0
_refine_ls_restrained_S_all 1.056
_refine_ls_R_factor_all 0.0738
_refine_ls_R_factor_gt 0.0535
_refine_ls_shift/su_max 0.000
_refine_ls_shift/su_mean 0.000
_refine_ls_structure_factor_coef Fsqd
_refine_ls_weighting_details 'w=1/[\s^2^(Fo^2^)+(0.0945P)^2^+0.2133P] where P=(Fo^2^+2Fc^2^)/3'
_refine_ls_weighting_scheme calc
_refine_ls_wR_factor_gt 0.1430
_refine_ls_wR_factor_ref 0.1554
_reflns_Friedel_coverage 0.000
_reflns_number_gt 1472
_reflns_number_total 1940
_reflns_threshold_expression 'I > 2\s(I)'
_cod_data_source_file d5ce00030k2.cif
_cod_data_source_block YF_109_a
_cod_depositor_comments 'Adding full bibliography for 7250102--7250107.cif.'
_cod_original_sg_symbol_H-M 'P 21/c'
_cod_database_code 7250107
_shelx_shelxl_version_number 2018/3
_shelx_space_group_comment
;
The symmetry employed for this shelxl refinement is uniquely defined
by the following loop, which should always be used as a source of
symmetry information in preference to the above space-group names.
They are only intended as comments.
;
_shelx_estimated_absorpt_t_min 0.971
_shelx_estimated_absorpt_t_max 0.997

loop_
_space_group_symop_operation_xyz
'x, y, z'
'-x, y+1/2, -z+1/2'
'-x, -y, -z'
'x, -y-1/2, z-1/2'

loop_
_atom_site_label
_atom_site_type_symbol
_atom_site_fract_x
_atom_site_fract_y
_atom_site_fract_z
_atom_site_U_iso_or_equiv
_atom_site_adp_type
_atom_site_occupancy
_atom_site_site_symmetry_order
_atom_site_calc_flag
_atom_site_refinement_flags_posn
_atom_site_refinement_flags_adp
_atom_site_refinement_flags_occupancy
_atom_site_disorder_assembly
_atom_site_disorder_group
C1 C 0.58579(19) 0.52027(12) 0.2689(3) 0.0237(4) Uani 1 1 d . . . . .
C2 C 0.45580(19) 0.58047(12) 0.2384(3) 0.0234(4) Uani 1 1 d . . . . .
C3 C 0.2341(2) 0.61771(13) 0.1885(3) 0.0285(5) Uani 1 1 d . . . . .
N1 N 0.72729(17) 0.54603(11) 0.2915(2) 0.0256(4) Uani 1 1 d . . . . .
N2 N 0.81223(19) 0.46959(11) 0.3139(3) 0.0333(4) Uani 1 1 d . . . . .
N3 N 0.72131(18) 0.39832(12) 0.3040(3) 0.0332(4) Uani 1 1 d . . . . .
N4 N 0.57996(17) 0.42729(11) 0.2754(2) 0.0288(4) Uani 1 1 d . . . . .
N5 N 0.46258(17) 0.67224(12) 0.2348(3) 0.0314(4) Uani 1 1 d . . . . .
N6 N 0.31533(19) 0.69526(13) 0.2021(3) 0.0335(4) Uani 1 1 d . . . . .
H6 H 0.290(2) 0.752(2) 0.196(3) 0.035(6) Uiso 1 1 d . . . . .
N7 N 0.31877(17) 0.54224(11) 0.2107(2) 0.0282(4) Uani 1 1 d . . . . .
N8 N 0.08369(19) 0.61785(13) 0.1498(3) 0.0445(5) Uani 1 1 d . . . . .
H8A H 0.036087 0.565778 0.137818 0.053 Uiso 1 1 calc R U . . .
H8B H 0.036319 0.670004 0.137269 0.053 Uiso 1 1 calc R U . . .
O1 O 0.78348(16) 0.63087(9) 0.2890(2) 0.0361(4) Uani 1 1 d . . . . .
N9 N 0.6975(2) 0.82254(15) 0.3597(3) 0.0385(5) Uani 1 1 d . . . . .
H9A H 0.778(3) 0.8273(19) 0.305(4) 0.049(7) Uiso 1 1 d . . . . .
H9B H 0.727(3) 0.8332(19) 0.514(5) 0.057(7) Uiso 1 1 d . . . . .
H9C H 0.649(5) 0.863(3) 0.289(6) 0.104(15) Uiso 1 1 d . . . . .
H9D H 0.647(4) 0.766(3) 0.333(6) 0.091(11) Uiso 1 1 d . . . . .
O2 O 0.9504(2) 0.68535(13) 0.6597(3) 0.0473(5) Uani 1 1 d . . . . .
H2A H 0.919(3) 0.666(2) 0.524(5) 0.064(8) Uiso 1 1 d . . . . .
H2B H 1.017(4) 0.644(3) 0.693(6) 0.095(12) Uiso 1 1 d . . . . .

loop_
_atom_site_aniso_label
_atom_site_aniso_U_11
_atom_site_aniso_U_22
_atom_site_aniso_U_33
_atom_site_aniso_U_23
_atom_site_aniso_U_13
_atom_site_aniso_U_12
C1 0.0226(9) 0.0216(10) 0.0267(9) -0.0001(7) 0.0042(7) 0.0005(7)
C2 0.0230(8) 0.0187(9) 0.0284(9) -0.0001(7) 0.0052(7) 0.0014(7)
C3 0.0272(10) 0.0276(11) 0.0312(10) 0.0000(7) 0.0069(7) 0.0012(7)
N1 0.0220(8) 0.0224(8) 0.0321(8) 0.0004(6) 0.0046(6) 0.0015(6)
N2 0.0290(9) 0.0268(9) 0.0441(10) 0.0002(7) 0.0067(7) 0.0052(7)
N3 0.0328(9) 0.0242(9) 0.0421(9) -0.0007(7) 0.0057(7) 0.0034(7)
N4 0.0274(8) 0.0216(8) 0.0372(9) 0.0004(6) 0.0057(6) 0.0015(6)
N5 0.0244(8) 0.0242(9) 0.0457(10) -0.0005(7) 0.0070(7) 0.0015(6)
N6 0.0297(9) 0.0221(9) 0.0491(11) 0.0007(7) 0.0085(7) 0.0061(7)
N7 0.0227(8) 0.0252(9) 0.0371(9) -0.0012(6) 0.0067(6) -0.0004(6)
N8 0.0237(9) 0.0427(12) 0.0663(13) -0.0002(9) 0.0069(8) 0.0058(7)
O1 0.0312(8) 0.0236(8) 0.0528(9) 0.0018(6) 0.0062(6) -0.0067(6)
N9 0.0383(11) 0.0282(11) 0.0485(12) -0.0020(8) 0.0075(9) 0.0061(8)
O2 0.0395(9) 0.0448(10) 0.0562(11) -0.0003(8) 0.0058(8) 0.0084(8)

loop_
_atom_type_symbol
_atom_type_description
_atom_type_scat_dispersion_real
_atom_type_scat_dispersion_imag
_atom_type_scat_source
C C 0.0033 0.0016 'International Tables Vol C Tables 4.2.6.8 and 6.1.1.4'
H H 0.0000 0.0000 'International Tables Vol C Tables 4.2.6.8 and 6.1.1.4'
N N 0.0061 0.0033 'International Tables Vol C Tables 4.2.6.8 and 6.1.1.4'
O O 0.0106 0.0060 'International Tables Vol C Tables 4.2.6.8 and 6.1.1.4'

loop_
_geom_angle_atom_site_label_1
_geom_angle_atom_site_label_2
_geom_angle_atom_site_label_3
_geom_angle
_geom_angle_site_symmetry_1
_geom_angle_site_symmetry_3
_geom_angle_publ_flag
N4 C1 N1 108.42(15) . . ?
N4 C1 C2 123.79(16) . . ?
N1 C1 C2 127.79(16) . . ?
N5 C2 N7 116.48(15) . . ?
N5 C2 C1 123.42(16) . . ?
N7 C2 C1 120.10(16) . . ?
N7 C3 N6 110.97(17) . . ?
N7 C3 N8 125.50(17) . . ?
N6 C3 N8 123.50(18) . . ?
O1 N1 N2 121.92(15) . . ?
O1 N1 C1 128.98(15) . . ?
N2 N1 C1 109.08(15) . . ?
N3 N2 N1 105.84(16) . . ?
N2 N3 N4 111.16(15) . . ?
C1 N4 N3 105.50(15) . . ?
C2 N5 N6 101.12(14) . . ?
C3 N6 N5 109.78(17) . . ?
C3 N6 H6 130.3(16) . . ?
N5 N6 H6 119.9(15) . . ?
C3 N7 C2 101.65(15) . . ?
C3 N8 H8A 120.0 . . ?
C3 N8 H8B 120.0 . . ?
H8A N8 H8B 120.0 . . ?
H9A N9 H9B 108(2) . . ?
H9A N9 H9C 97(3) . . ?
H9B N9 H9C 118(3) . . ?
H9A N9 H9D 115(3) . . ?
H9B N9 H9D 111(3) . . ?
H9C N9 H9D 108(4) . . ?
H2A O2 H2B 96(3) . . ?

loop_
_geom_bond_atom_site_label_1
_geom_bond_atom_site_label_2
_geom_bond_distance
_geom_bond_site_symmetry_2
_geom_bond_publ_flag
C1 N4 1.331(2) . ?
C1 N1 1.337(2) . ?
C1 C2 1.458(2) . ?
C2 N5 1.313(3) . ?
C2 N7 1.357(2) . ?
C3 N7 1.323(2) . ?
C3 N6 1.332(3) . ?
C3 N8 1.362(3) . ?
N1 O1 1.320(2) . ?
N1 N2 1.336(2) . ?
N2 N3 1.313(2) . ?
N3 N4 1.347(2) . ?
N5 N6 1.374(2) . ?
N6 H6 0.84(3) . ?
N8 H8A 0.8600 . ?
N8 H8B 0.8600 . ?
N9 H9A 0.89(3) . ?
N9 H9B 1.00(3) . ?
N9 H9C 0.81(4) . ?
N9 H9D 0.93(4) . ?
O2 H2A 0.92(3) . ?
O2 H2B 0.85(4) . ?

loop_
_geom_hbond_atom_site_label_D
_geom_hbond_atom_site_label_H
_geom_hbond_atom_site_label_A
_geom_hbond_distance_DH
_geom_hbond_distance_HA
_geom_hbond_distance_DA
_geom_hbond_angle_DHA
_geom_hbond_site_symmetry_A
_geom_hbond_publ_flag
N6 H6 N3 0.84(3) 2.10(3) 2.921(3) 167(2) 2_655 yes
N8 H8B O2 0.86 2.23 3.075(3) 168.1 4_475 yes
N9 H9A O2 0.89(3) 2.00(3) 2.884(3) 170(2) 4_575 yes
N9 H9B N1 1.00(3) 2.50(3) 3.344(3) 142(2) 4_576 yes
N9 H9B O1 1.00(3) 1.84(3) 2.830(3) 172(2) 4_576 yes
N9 H9C N4 0.81(4) 2.27(4) 2.950(3) 141(4) 2_655 yes
N9 H9C N7 0.81(4) 2.58(4) 3.172(3) 130(3) 2_655 yes
N9 H9D N5 0.93(4) 2.17(4) 3.049(3) 158(3) . yes
N9 H9D O1 0.93(4) 2.35(4) 2.913(3) 119(3) . yes
O2 H2A N1 0.92(3) 2.70(3) 3.470(2) 141(2) . yes
O2 H2A O1 0.92(3) 1.85(3) 2.713(2) 156(3) . yes
O2 H2B N2 0.85(4) 2.27(4) 3.096(2) 164(4) 3_766 yes
O2 H2B N3 0.85(4) 2.48(4) 3.222(2) 146(4) 3_766 yes

loop_
_geom_torsion_atom_site_label_1
_geom_torsion_atom_site_label_2
_geom_torsion_atom_site_label_3
_geom_torsion_atom_site_label_4
_geom_torsion
_geom_torsion_site_symmetry_1
_geom_torsion_site_symmetry_2
_geom_torsion_site_symmetry_3
_geom_torsion_site_symmetry_4
_geom_torsion_publ_flag
N4 C1 C2 N5 179.15(17) . . . . ?
N1 C1 C2 N5 -2.0(3) . . . . ?
N4 C1 C2 N7 -1.2(3) . . . . ?
N1 C1 C2 N7 177.66(17) . . . . ?
N4 C1 N1 O1 178.02(16) . . . . ?
C2 C1 N1 O1 -1.0(3) . . . . ?
N4 C1 N1 N2 -0.4(2) . . . . ?
C2 C1 N1 N2 -179.45(17) . . . . ?
O1 N1 N2 N3 -178.40(15) . . . . ?
C1 N1 N2 N3 0.2(2) . . . . ?
N1 N2 N3 N4 0.1(2) . . . . ?
N1 C1 N4 N3 0.48(19) . . . . ?
C2 C1 N4 N3 179.56(16) . . . . ?
N2 N3 N4 C1 -0.4(2) . . . . ?
N7 C2 N5 N6 0.2(2) . . . . ?
C1 C2 N5 N6 179.82(17) . . . . ?
N7 C3 N6 N5 0.1(2) . . . . ?
N8 C3 N6 N5 -177.87(19) . . . . ?
C2 N5 N6 C3 -0.2(2) . . . . ?
N6 C3 N7 C2 0.0(2) . . . . ?
N8 C3 N7 C2 177.95(19) . . . . ?
N5 C2 N7 C3 -0.1(2) . . . . ?
C1 C2 N7 C3 -179.77(16) . . . . ?
